data_4307423
loop_
_publ_author_name
'Lingyun Cao'
'Michael C. Jennings'
'Richard J. Puddephatt'

_publ_section_title
;
Amine-Amide Equilibrium in Gold(III) Complexes and a Gold(III)-Gold(I)
Aurophilic Bond
;
_journal_name_full 'Inorganic Chemistry'
_journal_page_first 1361
_journal_page_last 1368
_journal_paper_doi 10.1021/ic061911y
_journal_volume 46
_journal_year 2007
_chemical_formula_sum 'C13 H16 Cl2 N2'
_chemical_formula_weight 271.18
_chemical_name_systematic
; 
 ? 
;
_space_group_IT_number 2
_symmetry_cell_setting triclinic
_symmetry_space_group_name_Hall '-P 1'
_symmetry_space_group_name_H-M 'P -1'
_atom_sites_solution_hydrogens geom
_atom_sites_solution_primary direct
_atom_sites_solution_secondary difmap
_audit_creation_method SHELXL-97
_cell_angle_alpha 93.929(5)
_cell_angle_beta 98.807(3)
_cell_angle_gamma 94.546(4)
_cell_formula_units_Z 2
_cell_length_a 5.0844(4)
_cell_length_b 11.8297(7)
_cell_length_c 12.0383(11)
_cell_measurement_reflns_used 2096
_cell_measurement_temperature 299(2)
_cell_measurement_theta_max 27.48
_cell_measurement_theta_min 1.70
_cell_volume 710.88(10)
_computing_cell_refinement 'DENZO-SMN (Otwinowski & Minor, 1997)'
_computing_data_collection 'COLLECT (Nonius, 1997-2001)'
_computing_data_reduction DENZO-SMN
_computing_molecular_graphics 'SHELXTL/PC (Sheldrick, 2001)'
_computing_publication_material SHELXTL/PC
_computing_structure_refinement 'SHELXL-97 (Sheldrick, 1997)'
_computing_structure_solution 'SHELXS-97 (Sheldrick, 1997)'
_diffrn_ambient_temperature 299(2)
_diffrn_measured_fraction_theta_full 0.988
_diffrn_measured_fraction_theta_max 0.988
_diffrn_measurement_device_type 'Nonius Kappa-CCD'
_diffrn_measurement_method '\f scans, and \w scans with \k offsets'
_diffrn_radiation_monochromator graphite
_diffrn_radiation_source 'fine-focus sealed tube'
_diffrn_radiation_type MoK\a
_diffrn_radiation_wavelength 0.71073
_diffrn_reflns_av_R_equivalents 0.0367
_diffrn_reflns_av_sigmaI/netI 0.0699
_diffrn_reflns_limit_h_max 4
_diffrn_reflns_limit_h_min -6
_diffrn_reflns_limit_k_max 14
_diffrn_reflns_limit_k_min -13
_diffrn_reflns_limit_l_max 14
_diffrn_reflns_limit_l_min -14
_diffrn_reflns_number 3805
_diffrn_reflns_theta_full 25.03
_diffrn_reflns_theta_max 25.03
_diffrn_reflns_theta_min 3.44
_diffrn_standards_number 0
_exptl_absorpt_coefficient_mu 0.437
_exptl_absorpt_correction_T_max 0.9785
_exptl_absorpt_correction_T_min 0.9176
_exptl_absorpt_correction_type multi-scan
_exptl_absorpt_process_details 'DENZO-SMN (Otwinowski & Minor, 1997)'
_exptl_crystal_colour colourless
_exptl_crystal_density_diffrn 1.267
_exptl_crystal_density_method 'not measured'
_exptl_crystal_description plate
_exptl_crystal_F_000 284
_exptl_crystal_size_max 0.20
_exptl_crystal_size_mid 0.15
_exptl_crystal_size_min 0.05
_refine_diff_density_max 0.451
_refine_diff_density_min -0.407
_refine_diff_density_rms 0.054
_refine_ls_extinction_method none
_refine_ls_goodness_of_fit_ref 1.054
_refine_ls_hydrogen_treatment constr
_refine_ls_matrix_type full
_refine_ls_number_parameters 172
_refine_ls_number_reflns 2470
_refine_ls_number_restraints 0
_refine_ls_restrained_S_all 1.054
_refine_ls_R_factor_all 0.1165
_refine_ls_R_factor_gt 0.0621
_refine_ls_shift/su_max 0.024
_refine_ls_shift/su_mean 0.003
_refine_ls_structure_factor_coef Fsqd
_refine_ls_weighting_details 'calc w=1/[\s^2^(Fo^2^)+(0.1022P)^2^+0.0000P] where P=(Fo^2^+2Fc^2^)/3'
_refine_ls_weighting_scheme calc
_refine_ls_wR_factor_gt 0.1682
_refine_ls_wR_factor_ref 0.1942
_reflns_number_gt 1409
_reflns_number_total 2470
_reflns_threshold_expression I>2\s(I)
_cod_data_source_file ic061911ysi20061006_041022_3.cif
_cod_data_source_block compound_4
_cod_depositor_comments
;
The following automatic conversions were performed:
'_symmetry_cell_setting' value 'Triclinic' changed to 'triclinic'
according to '/home/saulius/struct/CIF-dictionaries/cif_core.dic'
dictionary named 'cif_core.dic' version 2.4.1 from 2010-06-29.

Automatic conversion script
Id: cif_fix_enum 1527 2010-12-29 10:47:43Z saulius 
;
_cod_database_code 4307423

loop_
_symmetry_equiv_pos_as_xyz
'x, y, z'
'-x, -y, -z'

loop_
_atom_site_label
_atom_site_type_symbol
_atom_site_fract_x
_atom_site_fract_y
_atom_site_fract_z
_atom_site_U_iso_or_equiv
_atom_site_adp_type
_atom_site_occupancy
_atom_site_symmetry_multiplicity
_atom_site_calc_flag
_atom_site_refinement_flags
_atom_site_disorder_assembly
_atom_site_disorder_group
Cl1 Cl -0.3158(2) 0.48798(7) 0.34656(10) 0.0703(4) Uani 1 1 d . . .
Cl2 Cl -0.4491(2) 0.06721(8) 0.29905(10) 0.0727(4) Uani 1 1 d . . .
N1 N -0.1481(5) 0.31628(15) 0.5163(2) 0.0605(9) Uani 1 1 d G . .
H1A H -0.1892 0.3741 0.4798 0.073 Uiso 1 1 calc R . .
C2 C -0.2619(5) 0.2941(2) 0.6113(2) 0.0694(12) Uani 1 1 d G . .
H2A H -0.3824 0.3418 0.6354 0.083 Uiso 1 1 calc R . .
C3 C -0.1954(6) 0.2007(2) 0.67028(19) 0.0746(13) Uani 1 1 d G . .
H3A H -0.2715 0.1859 0.7339 0.090 Uiso 1 1 calc R . .
C4 C -0.0152(6) 0.12950(19) 0.6342(2) 0.0718(13) Uani 1 1 d G . .
H4A H 0.0293 0.0670 0.6737 0.086 Uiso 1 1 calc R . .
C5 C 0.0986(5) 0.15167(18) 0.5392(2) 0.0659(12) Uani 1 1 d G . .
H5A H 0.2192 0.1040 0.5151 0.079 Uiso 1 1 calc R . .
C6 C 0.0321(5) 0.24506(19) 0.48020(19) 0.0576(10) Uani 1 1 d G . .
C7 C 0.1440(9) 0.2769(3) 0.3792(4) 0.0711(12) Uani 1 1 d . B .
H7A H 0.2286 0.3541 0.3932 0.085 Uiso 1 1 calc R . .
H7B H 0.2808 0.2270 0.3662 0.085 Uiso 1 1 calc R . .
N8 N -0.0586(7) 0.2698(3) 0.2772(3) 0.0640(10) Uani 1 1 d . . .
H8A H -0.1557 0.3300 0.2806 0.077 Uiso 1 1 calc R A 1
H8B H -0.1699 0.2065 0.2759 0.077 Uiso 1 1 calc R A 1
C9 C 0.0577(11) 0.2675(5) 0.1700(5) 0.0910(16) Uani 0.65 1 d P B 1
H9A H 0.1586 0.2016 0.1649 0.109 Uiso 0.65 1 calc PR B 1
H9B H 0.1801 0.3350 0.1715 0.109 Uiso 0.65 1 calc PR B 1
C10 C -0.1610(16) 0.2627(11) 0.0651(9) 0.068(5) Uani 0.65 1 d PG B 1
C11 C -0.1757(16) 0.3687(8) 0.0224(10) 0.095(4) Uani 0.65 1 d PG B 1
H11A H -0.0502 0.4288 0.0524 0.114 Uiso 0.65 1 calc PR B 1
C12 C -0.3781(19) 0.3849(6) -0.0651(10) 0.098(4) Uani 0.65 1 d PG B 1
H12A H -0.3879 0.4558 -0.0936 0.117 Uiso 0.65 1 calc PR B 1
C13 C -0.5658(14) 0.2952(8) -0.1099(8) 0.095(4) Uani 0.65 1 d PG B 1
H13A H -0.7012 0.3060 -0.1685 0.113 Uiso 0.65 1 calc PR B 1
C14 C -0.5511(18) 0.1892(7) -0.0672(10) 0.105(5) Uani 0.65 1 d PG B 1
H14A H -0.6767 0.1292 -0.0972 0.126 Uiso 0.65 1 calc PR B 1
C15 C -0.349(2) 0.1730(8) 0.0203(11) 0.103(4) Uani 0.65 1 d PG B 1
H15A H -0.3389 0.1021 0.0488 0.123 Uiso 0.65 1 calc PR B 1
C19 C 0.0577(11) 0.2675(5) 0.1700(5) 0.0910(16) Uani 0.35 1 d P B 2
H19A H 0.2024 0.3274 0.1762 0.109 Uiso 0.35 1 calc PR B 2
H19B H 0.1300 0.1951 0.1573 0.109 Uiso 0.35 1 calc PR B 2
C20 C -0.143(3) 0.283(2) 0.0773(16) 0.076(11) Uani 0.35 1 d PG B 2
C21 C -0.276(3) 0.3705(16) 0.029(2) 0.087(8) Uani 0.35 1 d PG B 2
H21A H -0.2295 0.4455 0.0578 0.104 Uiso 0.35 1 calc PR B 2
C22 C -0.477(3) 0.3455(15) -0.064(2) 0.106(9) Uani 0.35 1 d PG B 2
H22A H -0.5662 0.4037 -0.0962 0.127 Uiso 0.35 1 calc PR B 2
C23 C -0.546(3) 0.2333(17) -0.1073(16) 0.16(2) Uani 0.35 1 d PG B 2
H23A H -0.6814 0.2166 -0.1690 0.196 Uiso 0.35 1 calc PR B 2
C24 C -0.414(4) 0.1463(14) -0.059(2) 0.145(13) Uani 0.35 1 d PG B 2
H24A H -0.4599 0.0712 -0.0877 0.175 Uiso 0.35 1 calc PR B 2
C25 C -0.212(3) 0.1713(18) 0.034(2) 0.125(11) Uani 0.35 1 d PG B 2
H25A H -0.1232 0.1130 0.0663 0.151 Uiso 0.35 1 calc PR B 2

loop_
_atom_site_aniso_label
_atom_site_aniso_U_11
_atom_site_aniso_U_22
_atom_site_aniso_U_33
_atom_site_aniso_U_23
_atom_site_aniso_U_13
_atom_site_aniso_U_12
Cl1 0.0677(8) 0.0480(6) 0.0975(9) 0.0122(5) 0.0135(7) 0.0131(5)
Cl2 0.0594(8) 0.0537(6) 0.1067(10) 0.0140(6) 0.0138(7) 0.0076(5)
N1 0.046(2) 0.0382(16) 0.095(3) 0.0034(16) 0.0017(19) 0.0074(14)
C2 0.054(3) 0.058(3) 0.092(3) -0.009(2) 0.005(3) 0.009(2)
C3 0.076(3) 0.069(3) 0.078(3) 0.011(2) 0.002(3) 0.013(2)
C4 0.076(3) 0.057(3) 0.078(3) 0.011(2) -0.005(3) 0.008(2)
C5 0.053(3) 0.040(2) 0.097(3) -0.006(2) -0.013(2) 0.0133(18)
C6 0.041(2) 0.051(2) 0.077(3) 0.000(2) 0.002(2) 0.0003(18)
C7 0.055(3) 0.056(2) 0.103(4) 0.008(2) 0.012(3) 0.010(2)
N8 0.059(2) 0.0522(19) 0.086(3) 0.0117(17) 0.022(2) 0.0130(16)
C9 0.080(4) 0.109(4) 0.100(4) 0.038(3) 0.040(4) 0.027(3)
C10 0.076(11) 0.062(7) 0.070(9) 0.006(6) 0.022(7) 0.002(6)
C11 0.059(8) 0.101(8) 0.123(9) 0.031(7) -0.011(7) 0.028(5)
C12 0.098(10) 0.084(7) 0.097(8) -0.011(6) -0.022(8) 0.006(7)
C13 0.081(9) 0.110(12) 0.081(8) -0.019(7) -0.012(6) 0.006(8)
C14 0.123(11) 0.112(9) 0.068(8) -0.008(7) 0.012(8) -0.042(8)
C15 0.124(12) 0.109(8) 0.063(7) 0.001(6) 0.003(9) -0.031(8)
C19 0.080(4) 0.109(4) 0.100(4) 0.038(3) 0.040(4) 0.027(3)
C20 0.065(19) 0.095(19) 0.066(17) -0.026(16) 0.035(14) -0.028(14)
C21 0.035(11) 0.105(14) 0.114(18) -0.029(13) 0.000(12) 0.028(9)
C22 0.052(14) 0.103(18) 0.15(3) 0.021(17) -0.019(14) -0.012(14)
C23 0.23(4) 0.17(3) 0.088(19) -0.04(2) 0.08(2) -0.09(3)
C24 0.15(3) 0.18(3) 0.09(2) 0.00(2) 0.03(2) -0.04(2)
C25 0.16(3) 0.14(2) 0.060(14) -0.010(13) 0.029(17) -0.093(18)

loop_
_atom_type_symbol
_atom_type_description
_atom_type_scat_dispersion_real
_atom_type_scat_dispersion_imag
_atom_type_scat_source
C C 0.0033 0.0016 'International Tables Vol C Tables 4.2.6.8 and 6.1.1.4'
H H 0.0000 0.0000 'International Tables Vol C Tables 4.2.6.8 and 6.1.1.4'
N N 0.0061 0.0033 'International Tables Vol C Tables 4.2.6.8 and 6.1.1.4'
Cl Cl 0.1484 0.1585 'International Tables Vol C Tables 4.2.6.8 and 6.1.1.4'

loop_
_geom_angle_atom_site_label_1
_geom_angle_atom_site_label_2
_geom_angle_atom_site_label_3
_geom_angle
_geom_angle_site_symmetry_1
_geom_angle_site_symmetry_3
_geom_angle_publ_flag
C2 N1 C6 120.0 . . ?
C2 N1 H1A 120.0 . . ?
C6 N1 H1A 120.0 . . ?
C3 C2 N1 120.0 . . ?
C3 C2 H2A 120.0 . . ?
N1 C2 H2A 120.0 . . ?
C4 C3 C2 120.0 . . ?
C4 C3 H3A 120.0 . . ?
C2 C3 H3A 120.0 . . ?
C3 C4 C5 120.0 . . ?
C3 C4 H4A 120.0 . . ?
C5 C4 H4A 120.0 . . ?
C6 C5 C4 120.0 . . ?
C6 C5 H5A 120.0 . . ?
C4 C5 H5A 120.0 . . ?
C5 C6 N1 120.0 . . ?
C5 C6 C7 124.3(2) . . ?
N1 C6 C7 115.7(2) . . ?
N8 C7 C6 113.0(3) . . ?
N8 C7 H7A 109.0 . . ?
C6 C7 H7A 109.0 . . ?
N8 C7 H7B 109.0 . . ?
C6 C7 H7B 109.0 . . ?
H7A C7 H7B 107.8 . . ?
C7 N8 C9 113.5(4) . . ?
C7 N8 H8A 108.9 . . ?
C9 N8 H8A 108.9 . . ?
C7 N8 H8B 108.9 . . ?
C9 N8 H8B 108.9 . . ?
H8A N8 H8B 107.7 . . ?
N8 C9 C10 111.8(5) . . ?
N8 C9 H9A 109.2 . . ?
C10 C9 H9A 109.2 . . ?
N8 C9 H9B 109.2 . . ?
C10 C9 H9B 109.3 . . ?
H9A C9 H9B 107.9 . . ?
C11 C10 C15 120.0 . . ?
C11 C10 C9 111.2(8) . . ?
C15 C10 C9 128.4(8) . . ?
C12 C11 C10 120.0 . . ?
C12 C11 H11A 120.0 . . ?
C10 C11 H11A 120.0 . . ?
C11 C12 C13 120.0 . . ?
C11 C12 H12A 120.0 . . ?
C13 C12 H12A 120.0 . . ?
C14 C13 C12 120.0 . . ?
C14 C13 H13A 120.0 . . ?
C12 C13 H13A 120.0 . . ?
C13 C14 C15 120.0 . . ?
C13 C14 H14A 120.0 . . ?
C15 C14 H14A 120.0 . . ?
C14 C15 C10 120.0 . . ?
C14 C15 H15A 120.0 . . ?
C10 C15 H15A 120.0 . . ?
C21 C20 C25 120.0 . . ?
C22 C21 C20 120.0 . . ?
C22 C21 H21A 120.0 . . ?
C20 C21 H21A 120.0 . . ?
C21 C22 C23 120.0 . . ?
C21 C22 H22A 120.0 . . ?
C23 C22 H22A 120.0 . . ?
C24 C23 C22 120.0 . . ?
C24 C23 H23A 120.0 . . ?
C22 C23 H23A 120.0 . . ?
C23 C24 C25 120.0 . . ?
C23 C24 H24A 120.0 . . ?
C25 C24 H24A 120.0 . . ?
C24 C25 C20 120.0 . . ?
C24 C25 H25A 120.0 . . ?
C20 C25 H25A 120.0 . . ?

loop_
_geom_bond_atom_site_label_1
_geom_bond_atom_site_label_2
_geom_bond_distance
_geom_bond_site_symmetry_2
_geom_bond_publ_flag
N1 C2 1.3900 . ?
N1 C6 1.3900 . ?
N1 H1A 0.8600 . ?
C2 C3 1.3900 . ?
C2 H2A 0.9300 . ?
C3 C4 1.3900 . ?
C3 H3A 0.9300 . ?
C4 C5 1.3900 . ?
C4 H4A 0.9300 . ?
C5 C6 1.3900 . ?
C5 H5A 0.9300 . ?
C6 C7 1.478(5) . ?
C7 N8 1.470(5) . ?
C7 H7A 0.9700 . ?
C7 H7B 0.9700 . ?
N8 C9 1.499(6) . ?
N8 H8A 0.9000 . ?
N8 H8B 0.9000 . ?
C9 C10 1.545(10) . ?
C9 H9A 0.9700 . ?
C9 H9B 0.9700 . ?
C10 C11 1.3900 . ?
C10 C15 1.3900 . ?
C11 C12 1.3900 . ?
C11 H11A 0.9300 . ?
C12 C13 1.3900 . ?
C12 H12A 0.9300 . ?
C13 C14 1.3900 . ?
C13 H13A 0.9300 . ?
C14 C15 1.3900 . ?
C14 H14A 0.9300 . ?
C15 H15A 0.9300 . ?
C20 C21 1.3900 . ?
C20 C25 1.3900 . ?
C21 C22 1.3900 . ?
C21 H21A 0.9300 . ?
C22 C23 1.3900 . ?
C22 H22A 0.9300 . ?
C23 C24 1.3900 . ?
C23 H23A 0.9300 . ?
C24 C25 1.3900 . ?
C24 H24A 0.9300 . ?
C25 H25A 0.9300 . ?

loop_
_geom_hbond_atom_site_label_D
_geom_hbond_atom_site_label_H
_geom_hbond_atom_site_label_A
_geom_hbond_distance_DH
_geom_hbond_distance_HA
_geom_hbond_distance_DA
_geom_hbond_angle_DHA
_geom_hbond_site_symmetry_A
N1 H1A Cl1 0.86 2.22 3.055(2) 164.5 .
N8 H8A Cl1 0.90 2.24 3.105(3) 160.8 .
N8 H8B Cl2 0.90 2.15 3.041(3) 170.5 .

loop_
_geom_torsion_atom_site_label_1
_geom_torsion_atom_site_label_2
_geom_torsion_atom_site_label_3
_geom_torsion_atom_site_label_4
_geom_torsion
_geom_torsion_site_symmetry_1
_geom_torsion_site_symmetry_2
_geom_torsion_site_symmetry_3
_geom_torsion_site_symmetry_4
_geom_torsion_publ_flag
C6 N1 C2 C3 0.0 . . . . ?
N1 C2 C3 C4 0.0 . . . . ?
C2 C3 C4 C5 0.0 . . . . ?
C3 C4 C5 C6 0.0 . . . . ?
C4 C5 C6 N1 0.0 . . . . ?
C4 C5 C6 C7 179.2(3) . . . . ?
C2 N1 C6 C5 0.0 . . . . ?
C2 N1 C6 C7 -179.3(3) . . . . ?
C5 C6 C7 N8 115.9(3) . . . . ?
N1 C6 C7 N8 -64.9(4) . . . . ?
C6 C7 N8 C9 -162.8(3) . . . . ?
C7 N8 C9 C10 -178.8(6) . . . . ?
N8 C9 C10 C11 102.4(6) . . . . ?
N8 C9 C10 C15 -70.4(8) . . . . ?
C15 C10 C11 C12 0.0 . . . . ?
C9 C10 C11 C12 -173.5(8) . . . . ?
C10 C11 C12 C13 0.0 . . . . ?
C11 C12 C13 C14 0.0 . . . . ?
C12 C13 C14 C15 0.0 . . . . ?
C13 C14 C15 C10 0.0 . . . . ?
C11 C10 C15 C14 0.0 . . . . ?
C9 C10 C15 C14 172.3(9) . . . . ?
C25 C20 C21 C22 0.0 . . . . ?
C20 C21 C22 C23 0.0 . . . . ?
C21 C22 C23 C24 0.0 . . . . ?
C22 C23 C24 C25 0.0 . . . . ?
C23 C24 C25 C20 0.0 . . . . ?
C21 C20 C25 C24 0.0 . . . . ?
